data_1513733
loop_
_publ_author_name
'Cho, Namchul'
'Li, Chang-Zhi'
'Yip, Hin-Lap'
'Jen, Alex K.-Y.'

_publ_section_title
;
 In situ doping and crosslinking of fullerenes to form efficient and
 robust electron-transporting layers for polymer solar cells
;
_journal_issue 2
_journal_name_full 'Energy &amp; Environmental Science'
_journal_page_first 638
_journal_paper_doi 10.1039/c3ee42509f
_journal_volume 7
_journal_year 2014
_chemical_formula_moiety 'C78 H18'
_chemical_formula_sum 'C78 H18'
_chemical_formula_weight 954.92
_chemical_name_common cz_1_20120305
_chemical_name_systematic
;
 cz_1_20120305
;
_space_group_IT_number 14
_symmetry_cell_setting monoclinic
_symmetry_Int_Tables_number 14
_symmetry_space_group_name_Hall '-P 2ybc'
_symmetry_space_group_name_H-M 'P 1 21/c 1'
_atom_sites_solution_hydrogens geom
_atom_sites_solution_primary direct
_atom_sites_solution_secondary difmap
_audit_conform_dict_location ftp://ftp.iucr.org/pub/cif_core.dic
_audit_conform_dict_name cif_core.dic
_audit_conform_dict_version 2.4
_audit_creation_date 2012-03-08T11:43:30-00:00
_audit_creation_method 'WinGX routine CIF_UPDATE'
_cell_angle_alpha 90
_cell_angle_beta 109.458(13)
_cell_angle_gamma 90
_cell_formula_units_Z 4
_cell_length_a 21.462(11)
_cell_length_b 10.226(5)
_cell_length_c 19.538(10)
_cell_measurement_reflns_used 141
_cell_measurement_temperature 100(2)
_cell_measurement_theta_max 20
_cell_measurement_theta_min 3
_cell_volume 4043(4)
_computing_cell_refinement 'SAINT (Bruker, 2007)'
_computing_data_collection 'APEX2 (Bruker, 2007)'
_computing_data_reduction 'SAINT (Bruker, 2007)'
_computing_molecular_graphics 'ORTEP-3 for Windows (Farrugia, 1997)'
_computing_publication_material 'SHELXL-97 (Sheldrick, 1997)'
_computing_structure_refinement 'SHELXL-97 (Sheldrick, 2008)'
_computing_structure_solution 'SHELXS97 (Sheldrick, 1997)'
_diffrn_ambient_temperature 100(2)
_diffrn_measured_fraction_theta_full 0.935
_diffrn_measured_fraction_theta_max 0.936
_diffrn_measurement_device_type 'Bruker APEXII CCD area-detector'
_diffrn_measurement_method '\f and \w scans'
_diffrn_radiation_monochromator graphite
_diffrn_radiation_type MoK\a
_diffrn_radiation_wavelength 0.71073
_diffrn_reflns_av_R_equivalents 0.1598
_diffrn_reflns_av_unetI/netI 0.221
_diffrn_reflns_limit_h_max 25
_diffrn_reflns_limit_h_min -25
_diffrn_reflns_limit_k_max 12
_diffrn_reflns_limit_k_min -11
_diffrn_reflns_limit_l_max 23
_diffrn_reflns_limit_l_min -23
_diffrn_reflns_number 21316
_diffrn_reflns_theta_full 25
_diffrn_reflns_theta_max 25.19
_diffrn_reflns_theta_min 1.73
_diffrn_source 'fine-focus sealed tube'
_exptl_absorpt_coefficient_mu 0.09
_exptl_absorpt_correction_T_max 0.9955
_exptl_absorpt_correction_T_min 0.9735
_exptl_absorpt_correction_type multi-scan
_exptl_absorpt_process_details '(SADABS; Bruker, 2007)'
_exptl_crystal_colour 'dark red'
_exptl_crystal_density_diffrn 1.569
_exptl_crystal_density_method 'not measured'
_exptl_crystal_description plate
_exptl_crystal_F_000 1944
_exptl_crystal_size_max 0.3
_exptl_crystal_size_mid 0.17
_exptl_crystal_size_min 0.05
_refine_diff_density_max 0.832
_refine_diff_density_min -0.466
_refine_diff_density_rms 0.121
_refine_ls_extinction_coef 0.010(2)
_refine_ls_extinction_expression Fc^*^=kFc[1+0.001xFc^2^\l^3^/sin(2\q)]^-1/4^
_refine_ls_extinction_method SHELXL
_refine_ls_goodness_of_fit_ref 1.028
_refine_ls_hydrogen_treatment constr
_refine_ls_matrix_type full
_refine_ls_number_parameters 705
_refine_ls_number_reflns 6814
_refine_ls_number_restraints 60
_refine_ls_restrained_S_all 1.031
_refine_ls_R_factor_all 0.2784
_refine_ls_R_factor_gt 0.1487
_refine_ls_shift/su_max 0.002
_refine_ls_shift/su_mean 0
_refine_ls_structure_factor_coef Fsqd
_refine_ls_weighting_details 'calc w=1/[\s^2^(Fo^2^)+(0.1974P)^2^+32.1814P] where P=(Fo^2^+2Fc^2^)/3'
_refine_ls_weighting_scheme calc
_refine_ls_wR_factor_gt 0.3398
_refine_ls_wR_factor_ref 0.4411
_reflns_number_gt 3002
_reflns_number_total 6814
_reflns_threshold_expression >2\s(I)
_cod_data_source_file c3ee42509f.txt
_cod_data_source_block cz_1_20120305_0ma
_cod_database_code 1513733

loop_
_symmetry_equiv_pos_as_xyz
'x, y, z'
'-x, y+1/2, -z+1/2'
'-x, -y, -z'
'x, -y-1/2, z-1/2'

loop_
_atom_site_label
_atom_site_type_symbol
_atom_site_fract_x
_atom_site_fract_y
_atom_site_fract_z
_atom_site_U_iso_or_equiv
_atom_site_adp_type
_atom_site_occupancy
_atom_site_symmetry_multiplicity
_atom_site_calc_flag
_atom_site_refinement_flags
C1 C 0.6891(6) 0.5747(11) 0.0574(6) 0.024(3) Uani 1 1 d .
C2 C 0.7324(6) 0.4552(12) 0.0627(6) 0.029(3) Uani 1 1 d .
C3 C 0.7929(6) 0.4376(11) 0.1162(6) 0.024(3) Uani 1 1 d .
C4 C 0.8235(6) 0.5386(12) 0.1762(6) 0.027(3) Uani 1 1 d .
C5 C 0.7700(6) 0.6253(11) 0.1824(6) 0.023(3) Uani 1 1 d .
C6 C 0.7079(6) 0.6411(11) 0.1287(6) 0.023(3) Uani 1 1 d .
C7 C 0.6592(7) 0.6786(13) 0.1600(7) 0.036(3) Uani 1 1 d .
C8 C 0.5973(9) 0.6411(16) 0.1381(9) 0.053(4) Uani 1 1 d .
C9 C 0.5785(8) 0.5534(16) 0.0784(8) 0.051(4) Uani 1 1 d .
C10 C 0.6204(6) 0.5105(13) 0.0438(6) 0.032(3) Uani 1 1 d .
C11 C 0.6166(9) 0.3786(14) 0.0212(7) 0.053(5) Uani 1 1 d .
C12 C 0.6920(10) 0.3377(12) 0.0359(8) 0.053(5) Uani 1 1 d .
C13 C 0.7139(10) 0.2131(16) 0.0575(9) 0.061(5) Uani 1 1 d .
C14 C 0.7728(8) 0.1957(16) 0.1104(9) 0.055(4) Uani 1 1 d U
C15 C 0.8124(7) 0.3064(12) 0.1393(7) 0.032(3) Uani 1 1 d .
C16 C 0.8485(7) 0.3095(16) 0.2194(8) 0.048(4) Uani 1 1 d U
C17 C 0.8482(6) 0.4553(12) 0.2437(6) 0.029(3) Uani 1 1 d U
C18 C 0.8408(8) 0.4745(17) 0.3097(8) 0.053(4) Uani 1 1 d .
C19 C 0.7996(9) 0.5785(16) 0.3110(9) 0.054(4) Uani 1 1 d .
C20 C 0.7654(6) 0.6493(10) 0.2549(6) 0.024(3) Uani 1 1 d .
C21 C 0.6923(10) 0.6887(13) 0.2408(9) 0.062(5) Uani 1 1 d .
C22 C 0.6655(10) 0.6521(16) 0.2897(8) 0.063(5) Uani 1 1 d .
C23 C 0.5968(7) 0.6099(13) 0.2584(9) 0.043(4) Uani 1 1 d .
C24 C 0.5638(9) 0.5923(16) 0.1875(9) 0.053(4) Uani 1 1 d .
C25 C 0.5226(8) 0.4901(18) 0.1581(9) 0.055(4) Uani 1 1 d .
C26 C 0.5299(7) 0.4462(18) 0.0895(8) 0.050(4) Uani 1 1 d .
C27 C 0.5343(9) 0.3297(17) 0.0652(9) 0.060(5) Uani 1 1 d .
C28 C 0.5746(9) 0.2840(18) 0.0329(8) 0.059(5) Uani 1 1 d .
C29 C 0.6018(10) 0.1570(16) 0.0538(9) 0.063(5) Uani 1 1 d U
C30 C 0.6671(8) 0.1143(13) 0.0723(7) 0.041(4) Uani 1 1 d .
C31 C 0.7002(11) 0.0418(15) 0.1356(8) 0.065(5) Uani 1 1 d .
C32 C 0.7716(7) 0.0855(12) 0.1643(7) 0.037(3) Uani 1 1 d .
C33 C 0.8065(9) 0.1049(14) 0.2343(9) 0.055(5) Uani 1 1 d .
C34 C 0.8420(8) 0.2077(18) 0.2647(9) 0.056(4) Uani 1 1 d .
C35 C 0.8397(7) 0.2470(15) 0.3331(7) 0.046(4) Uani 1 1 d .
C36 C 0.8324(7) 0.3657(14) 0.3569(7) 0.044(4) Uani 1 1 d .
C37 C 0.7886(8) 0.4180(15) 0.3918(7) 0.050(4) Uani 1 1 d .
C38 C 0.7618(8) 0.5370(14) 0.3672(7) 0.048(4) Uani 1 1 d U
C39 C 0.6987(7) 0.5832(12) 0.3477(7) 0.039(3) Uani 1 1 d .
C40 C 0.6547(11) 0.4853(18) 0.3665(10) 0.069(6) Uani 1 1 d .
C41 C 0.5930(9) 0.4951(15) 0.3144(10) 0.056(4) Uani 1 1 d .
C42 C 0.5532(7) 0.3881(13) 0.2825(7) 0.035(3) Uani 1 1 d U
C43 C 0.5181(8) 0.3913(15) 0.2042(9) 0.053(4) Uani 1 1 d .
C44 C 0.5187(7) 0.2402(18) 0.1768(9) 0.054(4) Uani 1 1 d .
C45 C 0.5238(8) 0.2191(16) 0.1159(9) 0.052(4) Uani 1 1 d .
C46 C 0.5654(8) 0.1141(15) 0.1111(7) 0.046(4) Uani 1 1 d .
C47 C 0.6019(7) 0.0436(13) 0.1660(8) 0.041(3) Uani 1 1 d .
C48 C 0.6713(9) 0.0045(13) 0.1792(10) 0.057(5) Uani 1 1 d .
C49 C 0.7112(9) 0.0157(12) 0.2642(8) 0.050(4) Uani 1 1 d .
C50 C 0.7701(9) 0.0617(14) 0.2894(9) 0.051(4) Uani 1 1 d .
C51 C 0.7884(8) 0.1428(15) 0.3475(8) 0.049(4) Uani 1 1 d U
C52 C 0.7488(7) 0.1822(12) 0.3783(7) 0.036(3) Uani 1 1 d U
C53 C 0.7454(9) 0.3263(17) 0.4020(8) 0.061(4) Uani 1 1 d U
C54 C 0.6735(8) 0.3588(12) 0.3883(7) 0.042(4) Uani 1 1 d .
C55 C 0.6345(6) 0.2433(12) 0.3591(6) 0.030(3) Uani 1 1 d .
C56 C 0.5734(7) 0.2569(12) 0.3041(7) 0.033(3) Uani 1 1 d .
C57 C 0.5559(7) 0.1713(12) 0.2436(7) 0.035(3) Uani 1 1 d .
C58 C 0.5968(7) 0.0690(12) 0.2402(8) 0.039(3) Uani 1 1 d .
C59 C 0.6594(7) 0.0516(12) 0.2926(6) 0.033(3) Uani 1 1 d U
C60 C 0.6782(7) 0.1390(12) 0.3542(7) 0.038(3) Uani 1 1 d .
C61 C 0.6847(6) 0.6695(11) -0.0091(6) 0.028(3) Uani 1 1 d .
H61A H 0.665 0.6211 -0.0552 0.034 Uiso 1 1 calc R
H61B H 0.6552 0.7438 -0.009 0.034 Uiso 1 1 calc R
C62 C 0.7497(6) 0.7206(11) -0.0061(6) 0.024(3) Uani 1 1 d .
C63 C 0.7874(7) 0.6603(12) -0.0401(7) 0.033(3) Uani 1 1 d .
H63 H 0.7703 0.5846 -0.0683 0.04 Uiso 1 1 calc R
C64 C 0.8508(7) 0.7046(12) -0.0356(7) 0.035(3) Uani 1 1 d .
H64 H 0.8754 0.6588 -0.0605 0.042 Uiso 1 1 calc R
C65 C 0.8772(7) 0.8134(14) 0.0044(7) 0.039(3) Uani 1 1 d .
C66 C 0.8365(7) 0.8785(13) 0.0398(7) 0.037(3) Uani 1 1 d .
H66 H 0.8537 0.9533 0.0688 0.044 Uiso 1 1 calc R
C67 C 0.7736(6) 0.8365(11) 0.0332(6) 0.027(3) Uani 1 1 d .
H67 H 0.747 0.8845 0.0546 0.032 Uiso 1 1 calc R
C68 C 0.9458(8) 0.8597(13) 0.0181(8) 0.045(4) Uani 1 1 d .
H68 H 0.9613 0.8577 -0.0221 0.054 Uiso 1 1 calc R
C69 C 0.9855(8) 0.9011(16) 0.0767(10) 0.057(4) Uani 1 1 d .
H69A H 0.9726 0.9053 0.1187 0.069 Uiso 1 1 calc R
H69B H 1.0285 0.9284 0.0791 0.069 Uiso 1 1 calc R
C70 C 0.8844(6) 0.6173(12) 0.1632(7) 0.028(3) Uani 1 1 d .
H70A H 0.9143 0.5547 0.151 0.034 Uiso 1 1 calc R
H70B H 0.8671 0.6787 0.122 0.034 Uiso 1 1 calc R
C71 C 0.9216(7) 0.6910(13) 0.2298(6) 0.036(3) Uani 1 1 d .
C72 C 0.9019(7) 0.8145(13) 0.2439(7) 0.034(3) Uani 1 1 d .
H72 H 0.8646 0.8537 0.2091 0.041 Uiso 1 1 calc R
C73 C 0.9347(6) 0.8825(13) 0.3071(7) 0.031(3) Uani 1 1 d .
H73 H 0.9171 0.9631 0.3166 0.038 Uiso 1 1 calc R
C74 C 0.9944(6) 0.8334(12) 0.3581(6) 0.030(3) Uani 1 1 d .
C75 C 1.0147(7) 0.7083(13) 0.3396(7) 0.037(3) Uani 1 1 d .
H75 H 1.0538 0.6699 0.3719 0.044 Uiso 1 1 calc R
C76 C 0.9809(7) 0.6424(13) 0.2781(7) 0.038(3) Uani 1 1 d .
H76 H 0.9978 0.5617 0.2677 0.046 Uiso 1 1 calc R
C77 C 1.0281(8) 0.9039(14) 0.4245(7) 0.044(4) Uani 1 1 d .
H77 H 1.0121 0.9892 0.4283 0.053 Uiso 1 1 calc R
C78 C 1.0774(8) 0.8643(15) 0.4790(7) 0.050(4) Uani 1 1 d .
H78A H 1.0955 0.7798 0.4782 0.06 Uiso 1 1 calc R
H78B H 1.0955 0.9196 0.5199 0.06 Uiso 1 1 calc R

loop_
_atom_site_aniso_label
_atom_site_aniso_U_11
_atom_site_aniso_U_22
_atom_site_aniso_U_33
_atom_site_aniso_U_23
_atom_site_aniso_U_13
_atom_site_aniso_U_12
C1 0.042(7) 0.016(6) 0.014(5) -0.003(4) 0.011(5) -0.015(5)
C2 0.040(8) 0.027(7) 0.025(6) -0.003(5) 0.018(6) -0.002(6)
C3 0.029(7) 0.022(6) 0.023(6) 0.004(5) 0.010(5) 0.008(5)
C4 0.037(7) 0.028(6) 0.021(6) 0.008(5) 0.014(5) -0.001(5)
C5 0.034(7) 0.023(6) 0.018(6) -0.009(5) 0.017(5) -0.011(5)
C6 0.037(7) 0.024(6) 0.013(5) -0.004(5) 0.016(5) -0.005(5)
C7 0.046(9) 0.035(8) 0.028(7) 0.017(6) 0.015(6) 0.013(6)
C8 0.059(11) 0.066(11) 0.045(9) 0.021(8) 0.030(8) 0.020(9)
C9 0.070(11) 0.060(10) 0.032(8) 0.029(7) 0.029(8) 0.019(8)
C10 0.042(8) 0.042(8) 0.018(6) 0.005(5) 0.016(6) -0.002(6)
C11 0.084(12) 0.043(8) 0.015(6) 0.000(6) -0.004(7) -0.046(9)
C12 0.118(15) 0.015(7) 0.032(7) -0.001(6) 0.033(9) 0.009(8)
C13 0.114(15) 0.042(9) 0.044(9) 0.003(7) 0.048(11) 0.006(9)
C14 0.061(8) 0.062(8) 0.051(7) -0.028(6) 0.031(6) 0.007(6)
C15 0.051(8) 0.027(7) 0.030(7) -0.006(5) 0.031(6) -0.004(6)
C16 0.036(6) 0.061(7) 0.052(7) 0.020(6) 0.020(6) 0.005(6)
C17 0.033(6) 0.039(6) 0.009(5) 0.008(4) 0.000(4) 0.001(5)
C18 0.050(9) 0.071(11) 0.049(9) -0.015(8) 0.030(8) -0.021(9)
C19 0.070(11) 0.046(9) 0.040(9) 0.003(7) 0.011(8) -0.016(9)
C20 0.052(8) 0.014(5) 0.015(6) -0.004(5) 0.021(6) -0.007(5)
C21 0.129(17) 0.013(7) 0.069(11) -0.004(7) 0.069(12) -0.004(8)
C22 0.104(15) 0.047(10) 0.029(8) -0.008(7) 0.010(9) 0.026(10)
C23 0.037(8) 0.030(7) 0.065(10) -0.010(7) 0.018(8) 0.007(6)
C24 0.070(11) 0.059(11) 0.045(9) 0.021(8) 0.038(9) 0.030(9)
C25 0.045(10) 0.067(11) 0.058(10) 0.016(9) 0.024(8) -0.005(8)
C26 0.032(8) 0.086(13) 0.033(8) 0.012(8) 0.011(6) 0.029(8)
C27 0.058(11) 0.060(11) 0.042(9) -0.006(8) -0.011(8) -0.011(9)
C28 0.074(12) 0.068(12) 0.027(8) -0.009(8) 0.004(8) -0.009(10)
C29 0.078(8) 0.047(7) 0.045(7) -0.014(6) -0.003(6) 0.000(7)
C30 0.076(11) 0.031(7) 0.032(7) -0.015(6) 0.040(8) -0.007(7)
C31 0.129(17) 0.035(9) 0.036(9) -0.009(7) 0.035(11) 0.004(10)
C32 0.046(9) 0.026(7) 0.037(8) -0.010(6) 0.013(7) -0.004(6)
C33 0.076(12) 0.031(8) 0.051(10) -0.020(7) 0.011(9) 0.026(8)
C34 0.041(9) 0.078(12) 0.059(10) 0.004(9) 0.030(8) 0.008(9)
C35 0.044(9) 0.058(10) 0.034(8) 0.002(7) 0.010(7) 0.028(8)
C36 0.046(9) 0.042(8) 0.030(7) -0.009(6) -0.006(6) 0.015(7)
C37 0.071(11) 0.053(9) 0.022(7) 0.002(7) 0.012(7) -0.006(8)
C38 0.063(7) 0.045(7) 0.028(6) -0.016(5) 0.006(5) 0.015(6)
C39 0.058(10) 0.025(7) 0.035(8) -0.018(6) 0.020(7) -0.014(7)
C40 0.110(16) 0.070(12) 0.056(11) -0.002(9) 0.064(12) 0.002(11)
C41 0.053(10) 0.048(9) 0.071(11) -0.028(9) 0.026(9) 0.002(8)
C42 0.049(7) 0.041(6) 0.029(6) 0.002(5) 0.031(5) -0.001(5)
C43 0.051(10) 0.053(10) 0.060(10) 0.032(8) 0.027(8) 0.031(8)
C44 0.040(9) 0.069(11) 0.048(10) 0.022(9) 0.009(8) -0.004(8)
C45 0.056(10) 0.046(9) 0.043(9) -0.009(7) 0.003(8) -0.010(8)
C46 0.056(10) 0.050(9) 0.027(7) -0.002(7) 0.009(7) -0.021(8)
C47 0.050(9) 0.030(7) 0.039(8) -0.009(6) 0.011(7) -0.011(7)
C48 0.081(13) 0.015(7) 0.080(12) -0.017(7) 0.033(10) -0.008(7)
C49 0.103(14) 0.014(7) 0.042(8) 0.001(6) 0.035(9) -0.003(8)
C50 0.069(11) 0.020(7) 0.068(11) 0.001(7) 0.029(9) -0.006(8)
C51 0.050(7) 0.056(7) 0.040(7) 0.023(6) 0.013(6) 0.005(6)
C52 0.042(6) 0.032(6) 0.026(5) 0.015(5) 0.001(5) -0.002(5)
C53 0.072(8) 0.072(8) 0.038(7) -0.004(6) 0.017(6) -0.030(7)
C54 0.089(12) 0.021(7) 0.026(7) 0.002(5) 0.033(8) 0.003(7)
C55 0.039(8) 0.031(7) 0.024(6) 0.002(5) 0.017(6) -0.006(6)
C56 0.050(9) 0.027(7) 0.028(7) 0.003(5) 0.020(6) -0.012(6)
C57 0.050(9) 0.032(7) 0.026(7) 0.005(6) 0.015(6) -0.007(6)
C58 0.053(9) 0.024(7) 0.043(8) 0.006(6) 0.020(7) -0.013(7)
C59 0.048(7) 0.030(6) 0.018(5) 0.008(5) 0.007(5) -0.001(5)
C60 0.060(9) 0.027(7) 0.023(7) 0.008(5) 0.011(6) -0.013(7)
C61 0.046(8) 0.024(6) 0.016(6) 0.014(5) 0.011(5) 0.005(6)
C62 0.034(7) 0.019(6) 0.021(6) 0.005(5) 0.009(5) 0.000(5)
C63 0.056(9) 0.022(6) 0.028(7) -0.002(5) 0.023(7) -0.006(6)
C64 0.062(10) 0.022(6) 0.034(7) 0.001(5) 0.032(7) -0.006(6)
C65 0.051(9) 0.054(9) 0.022(7) -0.010(6) 0.025(6) -0.003(7)
C66 0.055(9) 0.035(7) 0.021(6) -0.008(5) 0.014(6) 0.014(7)
C67 0.038(8) 0.029(7) 0.024(6) -0.001(5) 0.025(6) -0.004(6)
C68 0.065(10) 0.029(8) 0.041(8) 0.002(6) 0.015(8) -0.003(7)
C69 0.049(10) 0.061(11) 0.066(12) -0.011(9) 0.025(9) -0.013(8)
C70 0.029(7) 0.030(7) 0.029(7) 0.003(5) 0.013(6) -0.005(5)
C71 0.049(9) 0.043(8) 0.018(6) -0.002(6) 0.014(6) -0.018(7)
C72 0.042(8) 0.039(8) 0.021(6) -0.003(6) 0.008(6) -0.008(6)
C73 0.040(8) 0.030(7) 0.024(6) 0.001(5) 0.010(6) 0.001(6)
C74 0.040(8) 0.036(7) 0.015(6) -0.002(5) 0.011(6) -0.010(6)
C75 0.044(8) 0.034(7) 0.027(7) 0.006(6) 0.004(6) 0.007(6)
C76 0.044(8) 0.033(7) 0.038(8) -0.003(6) 0.014(7) -0.001(6)
C77 0.064(10) 0.039(8) 0.031(8) 0.003(6) 0.017(8) -0.003(7)
C78 0.068(11) 0.051(9) 0.021(7) -0.001(6) 0.002(7) -0.001(8)

loop_
_atom_type_symbol
_atom_type_description
_atom_type_scat_dispersion_real
_atom_type_scat_dispersion_imag
_atom_type_scat_source
C C 0.0033 0.0016 'International Tables Vol C Tables 4.2.6.8 and 6.1.1.4'
H H 0 0 'International Tables Vol C Tables 4.2.6.8 and 6.1.1.4'

loop_
_geom_angle_atom_site_label_1
_geom_angle_atom_site_label_2
_geom_angle_atom_site_label_3
_geom_angle
C6 C1 C2 109.6(10)
C6 C1 C10 107.5(9)
C2 C1 C10 101.3(9)
C6 C1 C61 114.3(9)
C2 C1 C61 114.4(9)
C10 C1 C61 108.8(9)
C3 C2 C12 117.2(12)
C3 C2 C1 123.8(10)
C12 C2 C1 111.0(11)
C2 C3 C15 117.6(11)
C2 C3 C4 123.1(10)
C15 C3 C4 112.5(10)
C5 C4 C17 108.8(9)
C5 C4 C3 108.5(10)
C17 C4 C3 103.0(9)
C5 C4 C70 113.6(9)
C17 C4 C70 110.4(10)
C3 C4 C70 112.0(9)
C6 C5 C20 110.4(10)
C6 C5 C4 125.1(10)
C20 C5 C4 118.5(10)
C5 C6 C7 111.1(10)
C5 C6 C1 122.9(10)
C7 C6 C1 121.2(11)
C8 C7 C6 126.1(14)
C8 C7 C21 115.8(13)
C6 C7 C21 108.1(12)
C7 C8 C9 115.7(14)
C7 C8 C24 123.3(15)
C9 C8 C24 105.0(15)
C10 C9 C8 123.9(15)
C10 C9 C26 114.8(14)
C8 C9 C26 110.3(12)
C9 C10 C11 118.9(14)
C9 C10 C1 121.5(13)
C11 C10 C1 114.1(12)
C28 C11 C10 125.8(16)
C28 C11 C12 117.4(15)
C10 C11 C12 104.1(11)
C13 C12 C2 123.1(17)
C13 C12 C11 121.2(15)
C2 C12 C11 106.9(11)
C14 C13 C12 119.5(17)
C14 C13 C30 106.1(14)
C12 C13 C30 119.7(17)
C13 C14 C15 119.0(16)
C13 C14 C32 113.0(14)
C15 C14 C32 117.0(13)
C14 C15 C3 123.3(13)
C14 C15 C16 117.8(12)
C3 C15 C16 107.8(11)
C34 C16 C15 121.3(14)
C34 C16 C17 120.2(13)
C15 C16 C17 106.5(11)
C18 C17 C4 128.8(13)
C18 C17 C16 115.9(12)
C4 C17 C16 107.9(10)
C17 C18 C19 113.7(15)
C17 C18 C36 123.5(14)
C19 C18 C36 110.5(13)
C20 C19 C18 126.0(15)
C20 C19 C38 116.2(15)
C18 C19 C38 106.1(12)
C19 C20 C5 120.9(13)
C19 C20 C21 122.7(12)
C5 C20 C21 105.1(11)
C22 C21 C7 124.9(17)
C22 C21 C20 117.1(15)
C7 C21 C20 105.3(11)
C39 C22 C21 122.0(19)
C39 C22 C23 112.5(16)
C21 C22 C23 113.6(15)
C24 C23 C22 125.9(15)
C24 C23 C41 118.1(13)
C22 C23 C41 101.6(13)
C23 C24 C25 125.6(15)
C23 C24 C8 115.2(16)
C25 C24 C8 111.9(15)
C24 C25 C43 117.5(16)
C24 C25 C26 111.5(14)
C43 C25 C26 115.1(16)
C27 C26 C25 131.1(17)
C27 C26 C9 117.1(14)
C25 C26 C9 100.9(14)
C26 C27 C28 130.0(18)
C26 C27 C45 112.7(17)
C28 C27 C45 107.6(16)
C27 C28 C11 113.4(17)
C27 C28 C29 117.3(18)
C11 C28 C29 117.0(18)
C30 C29 C28 129.7(17)
C30 C29 C46 114.2(14)
C28 C29 C46 101.5(15)
C29 C30 C31 123.9(15)
C29 C30 C13 114.4(14)
C31 C30 C13 110.2(15)
C48 C31 C30 122.0(19)
C48 C31 C32 120.1(15)
C30 C31 C32 108.7(14)
C33 C32 C31 125.1(14)
C33 C32 C14 117.2(13)
C31 C32 C14 102.0(12)
C34 C33 C32 128.4(16)
C34 C33 C50 105.0(13)
C32 C33 C50 114.6(15)
C33 C34 C35 117.2(15)
C33 C34 C16 118.1(16)
C35 C34 C16 115.4(16)
C36 C35 C34 129.6(15)
C36 C35 C51 111.9(13)
C34 C35 C51 102.5(13)
C35 C36 C37 132.8(16)
C35 C36 C18 114.4(14)
C37 C36 C18 104.4(12)
C38 C37 C53 115.7(16)
C38 C37 C36 115.5(13)
C53 C37 C36 113.1(14)
C37 C38 C39 132.1(16)
C37 C38 C19 103.0(13)
C39 C38 C19 113.2(13)
C22 C39 C38 128.8(15)
C22 C39 C40 111.1(16)
C38 C39 C40 110.4(14)
C41 C40 C54 114.0(17)
C41 C40 C39 107.3(15)
C54 C40 C39 123.8(17)
C40 C41 C42 124.4(16)
C40 C41 C23 107.4(14)
C42 C41 C23 115.1(14)
C41 C42 C56 121.4(14)
C41 C42 C43 118.3(13)
C56 C42 C43 109.3(12)
C25 C43 C42 125.2(16)
C25 C43 C44 117.9(14)
C42 C43 C44 105.3(11)
C45 C44 C57 124.8(17)
C45 C44 C43 119.2(14)
C57 C44 C43 102.9(13)
C44 C45 C46 116.8(16)
C44 C45 C27 123.7(16)
C46 C45 C27 106.1(15)
C47 C46 C45 125.3(14)
C47 C46 C29 114.7(15)
C45 C46 C29 107.4(13)
C46 C47 C48 125.6(15)
C46 C47 C58 118.4(14)
C48 C47 C58 105.7(13)
C31 C48 C47 119.5(18)
C31 C48 C49 117.6(16)
C47 C48 C49 108.7(14)
C50 C49 C59 123.1(14)
C50 C49 C48 122.8(14)
C59 C49 C48 101.7(14)
C49 C50 C51 121.2(16)
C49 C50 C33 119.2(15)
C51 C50 C33 109.0(13)
C52 C51 C50 122.9(16)
C52 C51 C35 118.5(14)
C50 C51 C35 106.3(13)
C51 C52 C60 121.9(14)
C51 C52 C53 123.4(14)
C60 C52 C53 103.4(12)
C37 C53 C54 121.3(15)
C37 C53 C52 120.2(15)
C54 C53 C52 107.6(12)
C40 C54 C55 124.8(16)
C40 C54 C53 116.0(15)
C55 C54 C53 108.1(12)
C56 C55 C54 119.5(12)
C56 C55 C60 119.1(11)
C54 C55 C60 108.9(11)
C55 C56 C57 120.1(12)
C55 C56 C42 115.8(12)
C57 C56 C42 111.2(11)
C58 C57 C56 120.7(13)
C58 C57 C44 119.2(13)
C56 C57 C44 111.2(12)
C57 C58 C59 122.0(13)
C57 C58 C47 115.3(12)
C59 C58 C47 108.7(12)
C58 C59 C49 115.1(12)
C58 C59 C60 117.6(12)
C49 C59 C60 116.0(13)
C59 C60 C55 120.3(12)
C59 C60 C52 114.7(12)
C55 C60 C52 111.9(11)
C62 C61 C1 112.6(10)
C62 C61 H61A 109.1
C1 C61 H61A 109.1
C62 C61 H61B 109.1
C1 C61 H61B 109.1
H61A C61 H61B 107.8
C63 C62 C67 118.8(11)
C63 C62 C61 122.1(11)
C67 C62 C61 119.2(11)
C62 C63 C64 123.0(12)
C62 C63 H63 118.5
C64 C63 H63 118.5
C65 C64 C63 120.3(12)
C65 C64 H64 119.8
C63 C64 H64 119.8
C64 C65 C66 116.5(13)
C64 C65 C68 124.1(12)
C66 C65 C68 119.2(12)
C67 C66 C65 122.7(12)
C67 C66 H66 118.6
C65 C66 H66 118.6
C66 C67 C62 118.6(11)
C66 C67 H67 120.7
C62 C67 H67 120.7
C69 C68 C65 127.4(15)
C69 C68 H68 116.3
C65 C68 H68 116.3
C68 C69 H69A 120
C68 C69 H69B 120
H69A C69 H69B 120
C71 C70 C4 109.9(10)
C71 C70 H70A 109.7
C4 C70 H70A 109.7
C71 C70 H70B 109.7
C4 C70 H70B 109.7
H70A C70 H70B 108.2
C76 C71 C72 117.3(12)
C76 C71 C70 120.9(13)
C72 C71 C70 121.6(12)
C73 C72 C71 122.3(13)
C73 C72 H72 118.8
C71 C72 H72 118.8
C72 C73 C74 121.1(12)
C72 C73 H73 119.5
C74 C73 H73 119.5
C73 C74 C75 114.6(11)
C73 C74 C77 120.9(12)
C75 C74 C77 124.4(12)
C76 C75 C74 123.2(12)
C76 C75 H75 118.4
C74 C75 H75 118.4
C75 C76 C71 121.2(13)
C75 C76 H76 119.4
C71 C76 H76 119.4
C78 C77 C74 127.6(14)
C78 C77 H77 116.2
C74 C77 H77 116.2
C77 C78 H78A 120
C77 C78 H78B 120
H78A C78 H78B 120

loop_
_geom_bond_atom_site_label_1
_geom_bond_atom_site_label_2
_geom_bond_distance
C1 C6 1.480(15)
C1 C2 1.519(17)
C1 C10 1.555(17)
C1 C61 1.599(14)
C2 C3 1.379(17)
C2 C12 1.47(2)
C3 C15 1.433(17)
C3 C4 1.536(17)
C4 C5 1.487(17)
C4 C17 1.510(15)
C4 C70 1.626(16)
C5 C6 1.403(17)
C5 C20 1.473(14)
C6 C7 1.428(17)
C7 C8 1.31(2)
C7 C21 1.50(2)
C8 C9 1.42(2)
C8 C24 1.47(2)
C9 C10 1.365(19)
C9 C26 1.58(2)
C10 C11 1.413(19)
C11 C28 1.39(2)
C11 C12 1.60(3)
C12 C13 1.37(2)
C13 C14 1.35(2)
C13 C30 1.52(2)
C14 C15 1.42(2)
C14 C32 1.55(2)
C15 C16 1.50(2)
C16 C34 1.40(2)
C16 C17 1.57(2)
C17 C18 1.365(18)
C18 C19 1.39(2)
C18 C36 1.49(2)
C19 C20 1.32(2)
C19 C38 1.62(2)
C20 C21 1.55(2)
C21 C22 1.32(2)
C22 C39 1.32(2)
C22 C23 1.46(2)
C23 C24 1.34(2)
C23 C41 1.63(2)
C24 C25 1.37(2)
C25 C43 1.38(2)
C25 C26 1.47(2)
C26 C27 1.30(2)
C27 C28 1.31(2)
C27 C45 1.57(2)
C28 C29 1.43(2)
C29 C30 1.40(2)
C29 C46 1.62(2)
C30 C31 1.41(2)
C31 C48 1.27(2)
C31 C32 1.51(2)
C32 C33 1.34(2)
C33 C34 1.32(2)
C33 C50 1.59(2)
C34 C35 1.41(2)
C35 C36 1.33(2)
C35 C51 1.62(2)
C36 C37 1.44(2)
C37 C38 1.36(2)
C37 C53 1.38(2)
C38 C39 1.36(2)
C39 C40 1.50(2)
C40 C41 1.38(2)
C40 C54 1.38(2)
C41 C42 1.40(2)
C42 C56 1.430(19)
C42 C43 1.46(2)
C43 C44 1.64(2)
C44 C45 1.25(2)
C44 C57 1.46(2)
C45 C46 1.42(2)
C46 C47 1.31(2)
C47 C48 1.48(2)
C47 C58 1.511(19)
C48 C49 1.60(2)
C49 C50 1.28(2)
C49 C59 1.44(2)
C50 C51 1.35(2)
C51 C52 1.26(2)
C52 C60 1.49(2)
C52 C53 1.55(2)
C53 C54 1.51(2)
C54 C55 1.450(18)
C55 C56 1.398(18)
C55 C60 1.445(19)
C56 C57 1.418(18)
C57 C58 1.382(19)
C58 C59 1.403(19)
C59 C60 1.446(18)
C61 C62 1.472(17)
C61 H61A 0.99
C61 H61B 0.99
C62 C63 1.355(17)
C62 C67 1.412(16)
C63 C64 1.409(19)
C63 H63 0.95
C64 C65 1.369(18)
C64 H64 0.95
C65 C66 1.446(17)
C65 C68 1.48(2)
C66 C67 1.381(18)
C66 H66 0.95
C67 H67 0.95
C68 C69 1.25(2)
C68 H68 0.95
C69 H69A 0.95
C69 H69B 0.95
C70 C71 1.486(17)
C70 H70A 0.99
C70 H70B 0.99
C71 C76 1.398(19)
C71 C72 1.388(18)
C72 C73 1.388(17)
C72 H72 0.95
C73 C74 1.426(18)
C73 H73 0.95
C74 C75 1.436(18)
C74 C77 1.450(18)
C75 C76 1.358(19)
C75 H75 0.95
C76 H76 0.95
C77 C78 1.29(2)
C77 H77 0.95
C78 H78A 0.95
C78 H78B 0.95
